data_4100394
_journal_name_full 'Journal of the American Chemical Society'
_journal_year 2005
_chemical_formula_sum 'Cl2 Cu3.58 H6 O6 Zn0.42'
_chemical_formula_weight 427.87
_chemical_name_common 'zincian paratacamite, syn'
_space_group_IT_number 166
_symmetry_cell_setting rhombohedral
_symmetry_space_group_name_Hall '-R 3 2"'
_symmetry_space_group_name_H-M 'R -3 m :H'
_cell_angle_alpha 90.00
_cell_angle_beta 90.00
_cell_angle_gamma 120.00
_cell_formula_units_Z 3
_cell_length_a 6.8233(9)
_cell_length_b 6.8233(9)
_cell_length_c 14.030(3)
_cell_measurement_temperature 150(2)
_cell_volume 565.67(17)
_diffrn_ambient_temperature 150(2)
_exptl_crystal_density_diffrn 3.768
_cod_depositor_comments
;
The following automatic conversions were performed:
'_symmetry_cell_setting' value 'Rhombohedral' changed to 'rhombohedral'
according to '/home/saulius/struct/CIF-dictionaries/cif_core.dic'
dictionary named 'cif_core.dic' version 2.4.1 from 2010-06-29.

Automatic conversion script
Id: cif_fix_enum 1527 2010-12-29 10:47:43Z saulius 
;
_cod_original_sg_symbol_H-M 'R -3 m'
_cod_original_formula_sum 'H6 Cl2 Cu3.58 O6 Zn0.42'
_cod_database_code 4100394

loop_
_symmetry_equiv_pos_as_xyz
'x, y, z'
'-y, x-y, z'
'-x+y, -x, z'
'y, x, -z'
'x-y, -y, -z'
'-x, -x+y, -z'
'x+2/3, y+1/3, z+1/3'
'-y+2/3, x-y+1/3, z+1/3'
'-x+y+2/3, -x+1/3, z+1/3'
'y+2/3, x+1/3, -z+1/3'
'x-y+2/3, -y+1/3, -z+1/3'
'-x+2/3, -x+y+1/3, -z+1/3'
'x+1/3, y+2/3, z+2/3'
'-y+1/3, x-y+2/3, z+2/3'
'-x+y+1/3, -x+2/3, z+2/3'
'y+1/3, x+2/3, -z+2/3'
'x-y+1/3, -y+2/3, -z+2/3'
'-x+1/3, -x+y+2/3, -z+2/3'
'-x, -y, -z'
'y, -x+y, -z'
'x-y, x, -z'
'-y, -x, z'
'-x+y, y, z'
'x, x-y, z'
'-x+2/3, -y+1/3, -z+1/3'
'y+2/3, -x+y+1/3, -z+1/3'
'x-y+2/3, x+1/3, -z+1/3'
'-y+2/3, -x+1/3, z+1/3'
'-x+y+2/3, y+1/3, z+1/3'
'x+2/3, x-y+1/3, z+1/3'
'-x+1/3, -y+2/3, -z+2/3'
'y+1/3, -x+y+2/3, -z+2/3'
'x-y+1/3, x+2/3, -z+2/3'
'-y+1/3, -x+2/3, z+2/3'
'-x+y+1/3, y+2/3, z+2/3'
'x+1/3, x-y+2/3, z+2/3'

loop_
_atom_site_label
_atom_site_type_symbol
_atom_site_fract_x
_atom_site_fract_y
_atom_site_fract_z
_atom_site_U_iso_or_equiv
_atom_site_adp_type
_atom_site_occupancy
_atom_site_symmetry_multiplicity
_atom_site_calc_flag
_atom_site_refinement_flags
_atom_site_disorder_assembly
_atom_site_disorder_group
Zn1 Zn 0.0000 0.0000 0.0000 0.0080(6) Uani 0.42(16) 12 d SP . .
Cu2 Cu 0.0000 0.0000 0.0000 0.0080(6) Uani 0.58(16) 12 d SP . .
Cu1 Cu 0.3333 0.1667 0.1667 0.0089(3) Uani 1 4 d S . .
O1 O 0.1269(2) 0.2538(5) 0.10525(18) 0.0144(6) Uani 1 2 d SD . .
H1 H 0.189(2) 0.377(4) 0.083(3) 0.017(12) Uiso 1 2 d SD . .
Cl1 Cl 0.0000 0.0000 0.30541(9) 0.0114(4) Uani 1 6 d S . .

loop_
_atom_site_aniso_label
_atom_site_aniso_U_11
_atom_site_aniso_U_22
_atom_site_aniso_U_33
_atom_site_aniso_U_23
_atom_site_aniso_U_13
_atom_site_aniso_U_12
Zn1 0.0089(6) 0.0089(6) 0.0061(7) 0.000 0.000 0.0044(3)
Cu2 0.0089(6) 0.0089(6) 0.0061(7) 0.000 0.000 0.0044(3)
Cu1 0.0083(4) 0.0089(4) 0.0092(5) -0.00041(9) -0.00082(19) 0.0042(2)
O1 0.0138(9) 0.0106(14) 0.0179(12) 0.0069(11) 0.0034(6) 0.0053(7)
Cl1 0.0125(5) 0.0125(5) 0.0092(8) 0.000 0.000 0.0063(3)

loop_
_geom_bond_atom_site_label_1
_geom_bond_atom_site_label_2
_geom_bond_distance
_geom_bond_site_symmetry_2
_geom_bond_publ_flag
Zn1 O1 2.105(3) 19 ?
Zn1 O1 2.105(3) . ?
Zn1 O1 2.105(3) 21 ?
Zn1 O1 2.105(3) 3 ?
Zn1 O1 2.105(3) 2 ?
Zn1 O1 2.105(3) 20 ?
Zn1 Cu1 3.0573(5) . ?
Zn1 Cu1 3.0573(5) 2 ?
Zn1 Cu1 3.0573(5) 3 ?
Zn1 Cu1 3.0574(5) 13_444 ?
Zn1 Cu1 3.0573(5) 15_554 ?
Zn1 Cu1 3.0574(5) 14_544 ?
Cu2 O1 2.105(3) 19 ?
Cu2 O1 2.105(3) . ?
Cu2 O1 2.105(3) 21 ?
Cu2 O1 2.105(3) 3 ?
Cu2 O1 2.105(3) 2 ?
Cu2 O1 2.105(3) 20 ?
Cu2 Cu1 3.0573(5) . ?
Cu2 Cu1 3.0573(5) 2 ?
Cu2 Cu1 3.0573(5) 3 ?
Cu2 Cu1 3.0574(5) 13_444 ?
Cu2 Cu1 3.0573(5) 15_554 ?
Cu2 Cu1 3.0574(5) 14_544 ?
Cu1 O1 1.9793(13) . ?
Cu1 O1 1.9792(13) 25 ?
Cu1 O1 1.9793(13) 3 ?
Cu1 O1 1.9793(13) 27 ?
Cu1 Cl1 2.7692(10) 25 ?
Cu1 Cl1 2.7692(10) . ?
Cu1 Zn1 3.0573(5) 7 ?
Cu1 Cu2 3.0573(5) 7 ?
O1 Cu1 1.9793(13) 2 ?
Cl1 Cu1 2.7692(10) 3 ?
Cl1 Cu1 2.7692(10) 2 ?
